data_4085754
loop_
_publ_author_name
'Normand, Adrien T.'
'Richard, Philippe'
'Balan, C\'edric'
'Daniliuc, Constantin G.'
'Kehr, Gerald'
'Erker, Gerhard'
'Le Gendre, Pierre'

_publ_section_title
;
 Synthetic Endeavors toward Titanium Based Frustrated Lewis Pairs with
 Controlled Electronic and Steric Properties
;
_journal_name_full Organometallics
_journal_page_first 150513110717003
_journal_paper_doi 10.1021/acs.organomet.5b00250
_journal_year 2015
_chemical_formula_moiety 'C33 H46 O P Ti, C24 H20 B, C H2 Cl2'
_chemical_formula_sum 'C58 H68 B Cl2 O P Ti'
_chemical_formula_weight 941.70
_space_group_crystal_system triclinic
_space_group_IT_number 2
_space_group_name_Hall '-P 1'
_space_group_name_H-M_alt 'P -1'
_symmetry_space_group_name_Hall '-P 1'
_symmetry_space_group_name_H-M 'P -1'
_atom_sites_solution_hydrogens geom
_atom_sites_solution_primary direct
_audit_creation_date 2014-12-19
_audit_creation_method
;
Olex2 1.2
(compiled 2014.11.28 svn.r3106 for OlexSys, GUI svn.r4959)
;
_cell_angle_alpha 81.386(2)
_cell_angle_beta 81.569(2)
_cell_angle_gamma 68.941(2)
_cell_formula_units_Z 2
_cell_length_a 11.1848(4)
_cell_length_b 13.6249(5)
_cell_length_c 18.3413(8)
_cell_measurement_reflns_used 9520
_cell_measurement_temperature 115
_cell_measurement_theta_max 27.53
_cell_measurement_theta_min 2.17
_cell_volume 2565.88(18)
_computing_cell_refinement 'SAINT v8.34A (Bruker, 2013)'
_computing_data_reduction 'SAINT v8.34A (Bruker, 2013)'
_computing_molecular_graphics 'Olex2 (Dolomanov et al., 2009)'
_computing_publication_material 'Olex2 (Dolomanov et al., 2009)'
_computing_structure_refinement 'XL (Sheldrick, 2008)'
_computing_structure_solution 'ShelXS (Sheldrick, 2008)'
_diffrn_ambient_temperature 115
_diffrn_detector 'CCD Plate'
_diffrn_detector_area_resol_mean '512 x 512'
_diffrn_detector_type APEX2
_diffrn_measured_fraction_theta_full 0.999
_diffrn_measured_fraction_theta_max 0.996
_diffrn_measurement_device '\k-geometry diffractometer'
_diffrn_measurement_device_type 'Bruker APEX-II CCD'
_diffrn_measurement_method '\f and \w scans''
_diffrn_radiation_collimation '0.6 mm'
_diffrn_radiation_monochromator graphite
_diffrn_radiation_probe x-ray
_diffrn_radiation_type MoK\a
_diffrn_radiation_wavelength 0.71073
_diffrn_reflns_av_R_equivalents 0.0383
_diffrn_reflns_av_unetI/netI 0.0341
_diffrn_reflns_laue_measured_fraction_full 0.999
_diffrn_reflns_laue_measured_fraction_max 0.996
_diffrn_reflns_limit_h_max 14
_diffrn_reflns_limit_h_min -14
_diffrn_reflns_limit_k_max 17
_diffrn_reflns_limit_k_min -17
_diffrn_reflns_limit_l_max 23
_diffrn_reflns_limit_l_min -23
_diffrn_reflns_number 62937
_diffrn_reflns_point_group_measured_fraction_full 0.999
_diffrn_reflns_point_group_measured_fraction_max 0.996
_diffrn_reflns_theta_full 26.000
_diffrn_reflns_theta_max 27.584
_diffrn_reflns_theta_min 2.523
_diffrn_source 'X-ray tube'
_diffrn_source_target Mo
_diffrn_source_type 'Siemens KFF Mo 2K-180'
_diffrn_standards_number 0
_exptl_absorpt_coefficient_mu 0.341
_exptl_absorpt_correction_T_max 0.7456
_exptl_absorpt_correction_T_min 0.7000
_exptl_absorpt_correction_type multi-scan
_exptl_absorpt_process_details
;
SADABS-2012/1 (Bruker,2012) was used for absorption correction.
wR2(int) was 0.0491 before and 0.0433 after correction.
The Ratio of minimum to maximum transmission is 0.9388.
The \l/2 correction factor is 0.0015.
;
_exptl_crystal_colour red
_exptl_crystal_colour_primary red
_exptl_crystal_density_diffrn 1.219
_exptl_crystal_description prism
_exptl_crystal_F_000 1000
_exptl_crystal_size_max 0.35
_exptl_crystal_size_mid 0.3
_exptl_crystal_size_min 0.25
_refine_diff_density_max 1.345
_refine_diff_density_min -0.806
_refine_diff_density_rms 0.063
_refine_ls_extinction_method none
_refine_ls_goodness_of_fit_ref 1.076
_refine_ls_hydrogen_treatment constr
_refine_ls_matrix_type full
_refine_ls_number_parameters 606
_refine_ls_number_reflns 11838
_refine_ls_number_restraints 0
_refine_ls_restrained_S_all 1.076
_refine_ls_R_factor_all 0.0741
_refine_ls_R_factor_gt 0.0534
_refine_ls_shift/su_max 0.001
_refine_ls_shift/su_mean 0.000
_refine_ls_structure_factor_coef Fsqd
_refine_ls_weighting_details 'w=1/[\s^2^(Fo^2^)+(0.0519P)^2^+2.9851P] where P=(Fo^2^+2Fc^2^)/3'
_refine_ls_weighting_scheme calc
_refine_ls_wR_factor_gt 0.1312
_refine_ls_wR_factor_ref 0.1394
_reflns_Friedel_coverage 0.000
_reflns_number_gt 9034
_reflns_number_total 11838
_reflns_threshold_expression 'I > 2\s(I)'
_cod_data_source_file om5b00250_si_007.cif
_cod_data_source_block 4bp
_cod_original_cell_volume 2565.89(18)
_cod_database_code 4085754
_shelx_space_group_comment
;
The symmetry employed for this shelxl refinement is uniquely defined
by the following loop, which should always be used as a source of
symmetry information in preference to the above space-group names.
They are only intended as comments.
;
_shelx_estimated_absorpt_t_max 0.920
_shelx_estimated_absorpt_t_min 0.890
_olex2_refinement_description
;
1. Fixed Uiso
 At 1.2 times of:
  All C(H) groups, All C(H,H) groups
 At 1.5 times of:
  All C(H,H,H) groups
2. Others
 Sof(C20A)=Sof(H20A)=Sof(C21A)=Sof(H21C)=Sof(H21D)=Sof(C22A)=Sof(H22C)=
 Sof(H22D)=Sof(C23A)=Sof(H23C)=Sof(H23D)=Sof(C24A)=Sof(H24C)=Sof(H24D)=
 Sof(C25A)=Sof(H25C)=Sof(H25D)=1-FVAR(1)
 Sof(C20)=Sof(H20)=Sof(C21)=Sof(H21A)=Sof(H21B)=Sof(C22)=Sof(H22A)=Sof(H22B)=
 Sof(C23)=Sof(H23A)=Sof(H23B)=Sof(C24)=Sof(H24A)=Sof(H24B)=Sof(C25)=Sof(H25A)=
 Sof(H25B)=FVAR(1)
3.a Ternary CH refined with riding coordinates:
 C14(H14), C20(H20), C20A(H20A)
3.b Secondary CH2 refined with riding coordinates:
 C15(H15A,H15B), C16(H16A,H16B), C17(H17A,H17B), C18(H18A,H18B), C19(H19A,
 H19B), C21(H21A,H21B), C22(H22A,H22B), C23(H23A,H23B), C24(H24A,H24B),
 C25(H25A,H25B), C21A(H21C,H21D), C22A(H22C,H22D), C23A(H23C,H23D), C24A(H24C,
 H24D), C25A(H25C,H25D), C58(H58A,H58B)
3.c Aromatic/amide H refined with riding coordinates:
 C2(H2), C3(H3), C4(H4), C5(H5), C6(H6), C7(H7), C8(H8), C9(H9), C10(H10),
 C28(H28), C29(H29), C30(H30), C35(H35), C36(H36), C37(H37), C38(H38), C39(H39),
  C41(H41), C42(H42), C43(H43), C44(H44), C45(H45), C47(H47), C48(H48),
 C49(H49), C50(H50), C51(H51), C53(H53), C54(H54), C55(H55), C56(H56), C57(H57)
3.d Idealised Me refined as rotating group:
 C12(H12A,H12B,H12C), C13(H13A,H13B,H13C), C32(H32A,H32B,H32C), C33(H33A,H33B,
 H33C)
;
_shelx_shelxl_version_number 2014/7
_olex2_submission_special_instructions 'No special instructions were received'

loop_
_space_group_symop_operation_xyz
'x, y, z'
'-x, -y, -z'

loop_
_atom_site_label
_atom_site_type_symbol
_atom_site_fract_x
_atom_site_fract_y
_atom_site_fract_z
_atom_site_U_iso_or_equiv
_atom_site_adp_type
_atom_site_occupancy
_atom_site_site_symmetry_order
_atom_site_calc_flag
_atom_site_refinement_flags_posn
_atom_site_refinement_flags_occupancy
_atom_site_disorder_assembly
_atom_site_disorder_group
C1 C 0.0731(2) 0.1650(2) 0.18700(13) 0.0274(5) Uani 1 1 d . . . .
C2 C 0.0016(2) 0.1631(2) 0.25858(14) 0.0295(5) Uani 1 1 d . . . .
H2 H -0.0212 0.2159 0.2916 0.035 Uiso 1 1 calc R . . .
C3 C -0.0286(2) 0.0710(2) 0.27171(14) 0.0345(6) Uani 1 1 d . . . .
H3 H -0.0780 0.0515 0.3143 0.041 Uiso 1 1 calc R . . .
C4 C 0.0264(2) 0.0117(2) 0.21105(14) 0.0340(6) Uani 1 1 d . . . .
H4 H 0.0245 -0.0562 0.2064 0.041 Uiso 1 1 calc R . . .
C5 C 0.0853(2) 0.0720(2) 0.15796(14) 0.0298(5) Uani 1 1 d . . . .
H5 H 0.1264 0.0524 0.1105 0.036 Uiso 1 1 calc R . . .
C6 C 0.4277(2) -0.05079(19) 0.22536(15) 0.0284(5) Uani 1 1 d . . . .
H6 H 0.4799 -0.0078 0.2184 0.034 Uiso 1 1 calc R . . .
C7 C 0.3598(2) -0.0647(2) 0.17189(13) 0.0311(5) Uani 1 1 d . . . .
H7 H 0.3573 -0.0323 0.1223 0.037 Uiso 1 1 calc R . . .
C8 C 0.2959(3) -0.1345(2) 0.20415(17) 0.0383(6) Uani 1 1 d . . . .
H8 H 0.2436 -0.1587 0.1801 0.046 Uiso 1 1 calc R . . .
C9 C 0.3229(3) -0.1620(2) 0.27773(16) 0.0389(6) Uani 1 1 d . . . .
H9 H 0.2908 -0.2075 0.3130 0.047 Uiso 1 1 calc R . . .
C10 C 0.4053(2) -0.1113(2) 0.29072(14) 0.0334(6) Uani 1 1 d . . . .
H10 H 0.4400 -0.1171 0.3361 0.040 Uiso 1 1 calc R . . .
C11 C 0.1429(2) 0.24248(19) 0.15806(12) 0.0257(5) Uani 1 1 d . . . .
C12 C 0.0490(3) 0.3564(2) 0.14663(15) 0.0369(6) Uani 1 1 d . . . .
H12A H -0.0016 0.3632 0.1057 0.055 Uiso 1 1 calc GR . . .
H12B H 0.0976 0.4050 0.1349 0.055 Uiso 1 1 calc GR . . .
H12C H -0.0089 0.3738 0.1921 0.055 Uiso 1 1 calc GR . . .
C13 C 0.2252(2) 0.2117(2) 0.08465(13) 0.0302(5) Uani 1 1 d . . . .
H13A H 0.2888 0.1405 0.0926 0.045 Uiso 1 1 calc GR . . .
H13B H 0.2697 0.2623 0.0668 0.045 Uiso 1 1 calc GR . . .
H13C H 0.1696 0.2127 0.0477 0.045 Uiso 1 1 calc GR . . .
C14 C 0.4070(2) 0.21846(17) 0.19786(12) 0.0211(4) Uani 1 1 d . . . .
H14 H 0.4418 0.1685 0.1589 0.025 Uiso 1 1 calc R . . .
C15 C 0.5055(2) 0.1796(2) 0.25547(14) 0.0304(5) Uani 1 1 d . . . .
H15A H 0.4810 0.2300 0.2933 0.037 Uiso 1 1 calc R . . .
H15B H 0.5065 0.1098 0.2807 0.037 Uiso 1 1 calc R . . .
C16 C 0.6398(2) 0.1704(2) 0.21656(16) 0.0358(6) Uani 1 1 d . . . .
H16A H 0.7026 0.1474 0.2539 0.043 Uiso 1 1 calc R . . .
H16B H 0.6663 0.1160 0.1815 0.043 Uiso 1 1 calc R . . .
C17 C 0.6413(3) 0.2751(2) 0.17472(19) 0.0464(8) Uani 1 1 d . . . .
H17A H 0.7276 0.2653 0.1478 0.056 Uiso 1 1 calc R . . .
H17B H 0.6246 0.3273 0.2104 0.056 Uiso 1 1 calc R . . .
C18 C 0.5400(3) 0.3173(2) 0.11973(17) 0.0429(7) Uani 1 1 d . . . .
H18A H 0.5620 0.2689 0.0808 0.051 Uiso 1 1 calc R . . .
H18B H 0.5397 0.3874 0.0956 0.051 Uiso 1 1 calc R . . .
C19 C 0.4059(2) 0.32735(19) 0.15885(15) 0.0330(6) Uani 1 1 d . . . .
H19A H 0.3418 0.3532 0.1222 0.040 Uiso 1 1 calc R . . .
H19B H 0.3814 0.3791 0.1958 0.040 Uiso 1 1 calc R . . .
C20 C 0.1644(6) 0.3033(4) 0.3060(3) 0.0246(11) Uani 0.681(8) 1 d . P A 1
H20 H 0.0705 0.3228 0.3012 0.029 Uiso 0.681(8) 1 calc R P A 1
C21 C 0.1901(5) 0.4095(3) 0.2920(2) 0.0276(9) Uani 0.681(8) 1 d . P A 1
H21A H 0.2829 0.3951 0.2943 0.033 Uiso 0.681(8) 1 calc R P A 1
H21B H 0.1690 0.4428 0.2415 0.033 Uiso 0.681(8) 1 calc R P A 1
C22 C 0.1130(6) 0.4854(4) 0.3472(3) 0.0372(12) Uani 0.681(8) 1 d . P A 1
H22A H 0.0202 0.5058 0.3415 0.045 Uiso 0.681(8) 1 calc R P A 1
H22B H 0.1360 0.5502 0.3371 0.045 Uiso 0.681(8) 1 calc R P A 1
C23 C 0.1375(6) 0.4366(4) 0.4268(2) 0.0392(11) Uani 0.681(8) 1 d . P A 1
H23A H 0.0831 0.4869 0.4622 0.047 Uiso 0.681(8) 1 calc R P A 1
H23B H 0.2289 0.4202 0.4341 0.047 Uiso 0.681(8) 1 calc R P A 1
C24 C 0.1038(9) 0.3332(8) 0.4400(5) 0.0353(18) Uani 0.681(8) 1 d . P A 1
H24A H 0.1200 0.3000 0.4911 0.042 Uiso 0.681(8) 1 calc R P A 1
H24B H 0.0112 0.3513 0.4352 0.042 Uiso 0.681(8) 1 calc R P A 1
C25 C 0.1810(5) 0.2565(3) 0.3866(2) 0.0304(11) Uani 0.681(8) 1 d . P A 1
H25A H 0.1548 0.1933 0.3962 0.037 Uiso 0.681(8) 1 calc R P A 1
H25B H 0.2732 0.2335 0.3946 0.037 Uiso 0.681(8) 1 calc R P A 1
C26 C 0.2023(2) -0.0520(2) 0.43160(13) 0.0299(5) Uani 1 1 d . . . .
C27 C 0.1307(3) -0.1171(3) 0.46346(15) 0.0453(8) Uani 1 1 d . . . .
C28 C 0.1648(3) -0.1788(3) 0.52963(18) 0.0602(10) Uani 1 1 d . . . .
H28 H 0.1181 -0.2236 0.5515 0.072 Uiso 1 1 calc R . . .
C29 C 0.2658(3) -0.1765(3) 0.56465(17) 0.0589(10) Uani 1 1 d . . . .
H29 H 0.2871 -0.2187 0.6102 0.071 Uiso 1 1 calc R . . .
C30 C 0.3342(3) -0.1125(3) 0.53253(15) 0.0433(7) Uani 1 1 d . . . .
H30 H 0.4035 -0.1114 0.5564 0.052 Uiso 1 1 calc R . . .
C31 C 0.3052(2) -0.0494(2) 0.46606(13) 0.0324(6) Uani 1 1 d . . . .
C32 C 0.0201(3) -0.1197(3) 0.42715(18) 0.0555(9) Uani 1 1 d . . . .
H32A H -0.0118 -0.1746 0.4542 0.083 Uiso 1 1 calc GR . . .
H32B H 0.0491 -0.1355 0.3758 0.083 Uiso 1 1 calc GR . . .
H32C H -0.0492 -0.0508 0.4278 0.083 Uiso 1 1 calc GR . . .
C33 C 0.3827(3) 0.0194(2) 0.43440(14) 0.0370(6) Uani 1 1 d . . . .
H33A H 0.3669 0.0746 0.4669 0.056 Uiso 1 1 calc GR . . .
H33B H 0.3576 0.0522 0.3851 0.056 Uiso 1 1 calc GR . . .
H33C H 0.4745 -0.0237 0.4305 0.056 Uiso 1 1 calc GR . . .
O O 0.16788(15) 0.00985(14) 0.36729(8) 0.0260(4) Uani 1 1 d . . . .
P P 0.24892(5) 0.20693(4) 0.23601(3) 0.01901(12) Uani 1 1 d . . . .
Ti Ti 0.20243(4) 0.02193(3) 0.26435(2) 0.01965(10) Uani 1 1 d . . . .
C20A C 0.1986(12) 0.3002(11) 0.3086(8) 0.021(3) Uiso 0.319(8) 1 d . P A 2
H20A H 0.2803 0.2918 0.3290 0.026 Uiso 0.319(8) 1 calc R P A 2
C21A C 0.1430(11) 0.4173(8) 0.2817(5) 0.027(2) Uiso 0.319(8) 1 d . P A 2
H21C H 0.0507 0.4377 0.2749 0.032 Uiso 0.319(8) 1 calc R P A 2
H21D H 0.1896 0.4336 0.2339 0.032 Uiso 0.319(8) 1 calc R P A 2
C22A C 0.1609(12) 0.4785(10) 0.3443(6) 0.030(3) Uiso 0.319(8) 1 d . P A 2
H22C H 0.2531 0.4559 0.3521 0.036 Uiso 0.319(8) 1 calc R P A 2
H22D H 0.1296 0.5557 0.3293 0.036 Uiso 0.319(8) 1 calc R P A 2
C23A C 0.0847(12) 0.4531(8) 0.4145(6) 0.034(3) Uiso 0.319(8) 1 d . P A 2
H23C H 0.0925 0.4927 0.4536 0.041 Uiso 0.319(8) 1 calc R P A 2
H23D H -0.0073 0.4779 0.4058 0.041 Uiso 0.319(8) 1 calc R P A 2
C24A C 0.126(2) 0.3396(17) 0.4414(13) 0.026(4) Uiso 0.319(8) 1 d . P A 2
H24C H 0.0711 0.3275 0.4869 0.031 Uiso 0.319(8) 1 calc R P A 2
H24D H 0.2163 0.3139 0.4531 0.031 Uiso 0.319(8) 1 calc R P A 2
C25A C 0.1115(10) 0.2767(6) 0.3756(4) 0.024(2) Uiso 0.319(8) 1 d . P A 2
H25C H 0.1386 0.1997 0.3911 0.029 Uiso 0.319(8) 1 calc R P A 2
H25D H 0.0210 0.3020 0.3638 0.029 Uiso 0.319(8) 1 calc R P A 2
B B 0.8469(2) -0.22425(19) 0.14140(14) 0.0180(5) Uani 1 1 d . . . .
C34 C 0.78129(19) -0.30301(16) 0.11678(11) 0.0169(4) Uani 1 1 d . . . .
C35 C 0.6488(2) -0.28461(17) 0.13490(13) 0.0221(4) Uani 1 1 d . . . .
H35 H 0.6011 -0.2317 0.1667 0.027 Uiso 1 1 calc R . . .
C36 C 0.5847(2) -0.34036(19) 0.10844(14) 0.0271(5) Uani 1 1 d . . . .
H36 H 0.4945 -0.3232 0.1205 0.032 Uiso 1 1 calc R . . .
C37 C 0.6525(2) -0.42099(18) 0.06441(13) 0.0255(5) Uani 1 1 d . . . .
H37 H 0.6092 -0.4587 0.0454 0.031 Uiso 1 1 calc R . . .
C38 C 0.7841(2) -0.44571(17) 0.04853(13) 0.0221(4) Uani 1 1 d . . . .
H38 H 0.8321 -0.5025 0.0199 0.027 Uiso 1 1 calc R . . .
C39 C 0.8465(2) -0.38776(16) 0.07431(12) 0.0194(4) Uani 1 1 d . . . .
H39 H 0.9370 -0.4064 0.0627 0.023 Uiso 1 1 calc R . . .
C40 C 0.79618(19) -0.10748(16) 0.09229(11) 0.0173(4) Uani 1 1 d . . . .
C41 C 0.6723(2) -0.06096(17) 0.06775(12) 0.0202(4) Uani 1 1 d . . . .
H41 H 0.6148 -0.0995 0.0784 0.024 Uiso 1 1 calc R . . .
C42 C 0.6308(2) 0.03861(18) 0.02871(12) 0.0220(4) Uani 1 1 d . . . .
H42 H 0.5462 0.0669 0.0137 0.026 Uiso 1 1 calc R . . .
C43 C 0.7121(2) 0.09723(17) 0.01142(12) 0.0225(4) Uani 1 1 d . . . .
H43 H 0.6847 0.1647 -0.0164 0.027 Uiso 1 1 calc R . . .
C44 C 0.8336(2) 0.05551(17) 0.03546(13) 0.0232(5) Uani 1 1 d . . . .
H44 H 0.8899 0.0952 0.0252 0.028 Uiso 1 1 calc R . . .
C45 C 0.8738(2) -0.04447(17) 0.07472(12) 0.0206(4) Uani 1 1 d . . . .
H45 H 0.9579 -0.0713 0.0904 0.025 Uiso 1 1 calc R . . .
C46 C 0.8032(2) -0.21010(17) 0.22989(12) 0.0209(4) Uani 1 1 d . . . .
C47 C 0.7698(2) -0.11443(19) 0.25984(13) 0.0260(5) Uani 1 1 d . . . .
H47 H 0.7706 -0.0533 0.2275 0.031 Uiso 1 1 calc R . . .
C48 C 0.7352(2) -0.1049(2) 0.33532(15) 0.0350(6) Uani 1 1 d . . . .
H48 H 0.7128 -0.0382 0.3534 0.042 Uiso 1 1 calc R . . .
C49 C 0.7336(3) -0.1923(2) 0.38361(15) 0.0410(7) Uani 1 1 d . . . .
H49 H 0.7091 -0.1861 0.4350 0.049 Uiso 1 1 calc R . . .
C50 C 0.7679(3) -0.2889(2) 0.35656(15) 0.0391(6) Uani 1 1 d . . . .
H50 H 0.7682 -0.3498 0.3895 0.047 Uiso 1 1 calc R . . .
C51 C 0.8020(2) -0.2972(2) 0.28126(14) 0.0299(5) Uani 1 1 d . . . .
H51 H 0.8255 -0.3645 0.2638 0.036 Uiso 1 1 calc R . . .
C52 C 1.0045(2) -0.27469(16) 0.12722(13) 0.0212(4) Uani 1 1 d . . . .
C53 C 1.0665(2) -0.28288(18) 0.05443(14) 0.0255(5) Uani 1 1 d . . . .
H53 H 1.0158 -0.2537 0.0140 0.031 Uiso 1 1 calc R . . .
C54 C 1.1987(2) -0.33188(19) 0.03944(17) 0.0332(6) Uani 1 1 d . . . .
H54 H 1.2364 -0.3362 -0.0104 0.040 Uiso 1 1 calc R . . .
C55 C 1.2753(2) -0.37431(19) 0.09695(19) 0.0381(7) Uani 1 1 d . . . .
H55 H 1.3653 -0.4096 0.0870 0.046 Uiso 1 1 calc R . . .
C56 C 1.2195(2) -0.36475(19) 0.16903(19) 0.0385(7) Uani 1 1 d . . . .
H56 H 1.2718 -0.3917 0.2089 0.046 Uiso 1 1 calc R . . .
C57 C 1.0864(2) -0.31556(18) 0.18359(15) 0.0283(5) Uani 1 1 d . . . .
H57 H 1.0503 -0.3097 0.2336 0.034 Uiso 1 1 calc R . . .
C58 C 0.3584(5) 0.4803(4) 0.7220(3) 0.0925(17) Uani 1 1 d . . . .
H58A H 0.3331 0.4887 0.7754 0.111 Uiso 1 1 calc R . . .
H58B H 0.3674 0.4073 0.7148 0.111 Uiso 1 1 calc R . . .
Cl1 Cl 0.50472(12) 0.49515(12) 0.69864(10) 0.1117(5) Uani 1 1 d . . . .
Cl2 Cl 0.23537(8) 0.56817(7) 0.67206(5) 0.0603(2) Uani 1 1 d . . . .

loop_
_atom_site_aniso_label
_atom_site_aniso_U_11
_atom_site_aniso_U_22
_atom_site_aniso_U_33
_atom_site_aniso_U_23
_atom_site_aniso_U_13
_atom_site_aniso_U_12
C1 0.0168(11) 0.0390(14) 0.0227(11) 0.0018(10) -0.0099(9) -0.0040(10)
C2 0.0150(10) 0.0421(14) 0.0280(12) -0.0008(10) -0.0071(9) -0.0050(10)
C3 0.0155(11) 0.0585(17) 0.0314(13) 0.0026(12) -0.0075(9) -0.0159(11)
C4 0.0263(12) 0.0496(16) 0.0331(13) -0.0010(12) -0.0125(10) -0.0192(12)
C5 0.0236(12) 0.0436(15) 0.0242(12) -0.0022(10) -0.0100(9) -0.0118(11)
C6 0.0165(11) 0.0224(12) 0.0444(14) -0.0063(10) 0.0006(10) -0.0047(9)
C7 0.0271(12) 0.0350(14) 0.0205(11) -0.0008(10) 0.0001(9) 0.0005(10)
C8 0.0313(14) 0.0374(15) 0.0521(17) -0.0181(13) -0.0084(12) -0.0121(12)
C9 0.0382(15) 0.0254(13) 0.0468(16) 0.0035(11) 0.0075(12) -0.0108(11)
C10 0.0322(13) 0.0351(14) 0.0250(12) -0.0051(10) -0.0105(10) 0.0015(11)
C11 0.0240(11) 0.0271(12) 0.0190(11) 0.0039(9) -0.0069(9) -0.0010(9)
C12 0.0344(14) 0.0342(14) 0.0298(13) 0.0046(11) -0.0148(11) 0.0042(11)
C13 0.0362(13) 0.0325(13) 0.0174(11) 0.0032(9) -0.0048(10) -0.0077(11)
C14 0.0185(10) 0.0203(11) 0.0227(11) -0.0004(8) 0.0030(8) -0.0073(8)
C15 0.0228(12) 0.0400(14) 0.0306(13) 0.0003(11) -0.0030(10) -0.0149(11)
C16 0.0234(12) 0.0392(15) 0.0472(16) -0.0065(12) -0.0001(11) -0.0142(11)
C17 0.0329(15) 0.0411(16) 0.069(2) -0.0150(15) 0.0174(14) -0.0227(13)
C18 0.0376(15) 0.0245(13) 0.0578(18) 0.0011(12) 0.0217(13) -0.0126(11)
C19 0.0301(13) 0.0201(12) 0.0410(15) -0.0006(10) 0.0119(11) -0.0064(10)
C20 0.023(3) 0.029(2) 0.019(2) 0.0028(13) -0.006(2) -0.006(2)
C21 0.028(2) 0.028(2) 0.0233(19) -0.0008(14) 0.0027(18) -0.0078(17)
C22 0.034(3) 0.031(2) 0.038(2) -0.0026(17) -0.001(2) -0.001(2)
C23 0.043(3) 0.046(3) 0.025(2) -0.0136(18) 0.005(2) -0.010(2)
C24 0.039(4) 0.047(3) 0.019(2) 0.0008(18) -0.001(3) -0.017(3)
C25 0.033(3) 0.033(2) 0.0219(18) 0.0030(14) -0.0027(15) -0.0093(17)
C26 0.0249(12) 0.0487(15) 0.0174(11) 0.0032(10) -0.0016(9) -0.0172(11)
C27 0.0414(16) 0.076(2) 0.0276(14) 0.0124(14) -0.0066(12) -0.0372(16)
C28 0.062(2) 0.093(3) 0.0389(17) 0.0273(17) -0.0137(15) -0.052(2)
C29 0.057(2) 0.093(3) 0.0309(15) 0.0244(16) -0.0166(14) -0.039(2)
C30 0.0352(15) 0.073(2) 0.0242(13) 0.0014(13) -0.0092(11) -0.0216(14)
C31 0.0234(12) 0.0544(17) 0.0210(12) -0.0048(11) -0.0013(9) -0.0154(11)
C32 0.0502(18) 0.089(3) 0.0442(17) 0.0215(17) -0.0141(14) -0.0525(19)
C33 0.0285(13) 0.0627(19) 0.0271(13) -0.0055(12) -0.0046(10) -0.0234(13)
O 0.0200(8) 0.0411(10) 0.0188(8) 0.0026(7) -0.0024(6) -0.0147(7)
P 0.0157(3) 0.0211(3) 0.0166(3) 0.0026(2) -0.0022(2) -0.0035(2)
Ti 0.01576(19) 0.0280(2) 0.01657(19) 0.00121(15) -0.00365(14) -0.00979(16)
B 0.0135(11) 0.0163(11) 0.0247(12) -0.0004(9) -0.0050(9) -0.0052(9)
C34 0.0162(10) 0.0156(10) 0.0192(10) 0.0004(8) -0.0041(8) -0.0059(8)
C35 0.0166(10) 0.0202(11) 0.0300(12) -0.0058(9) -0.0004(9) -0.0063(8)
C36 0.0151(10) 0.0274(12) 0.0408(14) -0.0049(10) -0.0025(9) -0.0094(9)
C37 0.0249(11) 0.0227(11) 0.0348(13) -0.0011(9) -0.0096(10) -0.0136(9)
C38 0.0237(11) 0.0150(10) 0.0277(11) -0.0039(8) -0.0042(9) -0.0055(8)
C39 0.0160(10) 0.0158(10) 0.0252(11) 0.0011(8) -0.0044(8) -0.0044(8)
C40 0.0146(9) 0.0186(10) 0.0197(10) -0.0070(8) -0.0014(8) -0.0048(8)
C41 0.0161(10) 0.0219(11) 0.0246(11) -0.0047(9) -0.0023(8) -0.0077(8)
C42 0.0182(10) 0.0234(11) 0.0234(11) -0.0036(9) -0.0058(8) -0.0039(9)
C43 0.0252(11) 0.0169(10) 0.0225(11) -0.0027(8) -0.0010(9) -0.0043(9)
C44 0.0215(11) 0.0208(11) 0.0298(12) -0.0066(9) 0.0013(9) -0.0103(9)
C45 0.0145(10) 0.0214(11) 0.0267(11) -0.0055(9) -0.0036(8) -0.0056(8)
C46 0.0144(10) 0.0239(11) 0.0250(11) -0.0034(9) -0.0080(8) -0.0047(8)
C47 0.0203(11) 0.0263(12) 0.0316(13) -0.0071(10) -0.0076(9) -0.0047(9)
C48 0.0313(13) 0.0383(15) 0.0353(14) -0.0154(11) -0.0117(11) -0.0040(11)
C49 0.0434(16) 0.0499(17) 0.0229(13) -0.0078(12) -0.0115(11) -0.0031(13)
C50 0.0473(16) 0.0378(15) 0.0276(13) 0.0024(11) -0.0097(12) -0.0094(13)
C51 0.0351(13) 0.0260(12) 0.0276(12) -0.0021(10) -0.0106(10) -0.0065(10)
C52 0.0153(10) 0.0132(10) 0.0372(13) -0.0040(9) -0.0064(9) -0.0053(8)
C53 0.0153(10) 0.0209(11) 0.0424(14) -0.0092(10) -0.0003(9) -0.0075(9)
C54 0.0182(11) 0.0222(12) 0.0624(18) -0.0154(11) 0.0079(11) -0.0110(9)
C55 0.0116(10) 0.0181(12) 0.085(2) -0.0088(12) -0.0038(12) -0.0052(9)
C56 0.0215(12) 0.0215(12) 0.075(2) 0.0062(12) -0.0226(13) -0.0086(10)
C57 0.0200(11) 0.0209(11) 0.0455(15) 0.0026(10) -0.0121(10) -0.0080(9)
C58 0.112(4) 0.074(3) 0.113(4) 0.034(3) -0.077(3) -0.050(3)
Cl1 0.0760(8) 0.1035(10) 0.1701(15) -0.0409(9) -0.0594(9) -0.0198(7)
Cl2 0.0531(5) 0.0482(5) 0.0676(6) 0.0109(4) -0.0049(4) -0.0101(4)

loop_
_atom_type_symbol
_atom_type_description
_atom_type_scat_dispersion_real
_atom_type_scat_dispersion_imag
_atom_type_scat_source
C C 0.0033 0.0016 'International Tables Vol C Tables 4.2.6.8 and 6.1.1.4'
H H 0.0000 0.0000 'International Tables Vol C Tables 4.2.6.8 and 6.1.1.4'
B B 0.0013 0.0007 'International Tables Vol C Tables 4.2.6.8 and 6.1.1.4'
Cl Cl 0.1484 0.1585 'International Tables Vol C Tables 4.2.6.8 and 6.1.1.4'
O O 0.0106 0.0060 'International Tables Vol C Tables 4.2.6.8 and 6.1.1.4'
P P 0.1023 0.0942 'International Tables Vol C Tables 4.2.6.8 and 6.1.1.4'
Ti Ti 0.2776 0.4457 'International Tables Vol C Tables 4.2.6.8 and 6.1.1.4'

loop_
_geom_angle_atom_site_label_1
_geom_angle_atom_site_label_2
_geom_angle_atom_site_label_3
_geom_angle
C2 C1 C11 124.5(2)
C2 C1 Ti 72.48(13)
C5 C1 C2 106.5(2)
C5 C1 C11 127.8(2)
C5 C1 Ti 73.26(14)
C11 C1 Ti 110.23(14)
C1 C2 H2 125.6
C1 C2 Ti 72.39(13)
C3 C2 C1 108.7(2)
C3 C2 H2 125.6
C3 C2 Ti 74.52(14)
Ti C2 H2 119.3
C2 C3 H3 125.9
C2 C3 C4 108.3(2)
C2 C3 Ti 71.71(13)
C4 C3 H3 125.9
C4 C3 Ti 71.53(14)
Ti C3 H3 122.6
C3 C4 H4 126.2
C3 C4 C5 107.5(2)
C3 C4 Ti 74.33(14)
C5 C4 H4 126.2
C5 C4 Ti 72.98(13)
Ti C4 H4 118.4
C1 C5 C4 108.8(2)
C1 C5 H5 125.6
C1 C5 Ti 72.52(13)
C4 C5 H5 125.6
C4 C5 Ti 72.32(13)
Ti C5 H5 121.3
C7 C6 H6 126.1
C7 C6 Ti 71.81(13)
C10 C6 H6 126.1
C10 C6 C7 107.9(2)
C10 C6 Ti 73.47(14)
Ti C6 H6 120.4
C6 C7 H7 125.9
C6 C7 C8 108.2(2)
C6 C7 Ti 74.06(14)
C8 C7 H7 125.9
C8 C7 Ti 72.99(15)
Ti C7 H7 118.9
C7 C8 H8 126.2
C7 C8 Ti 72.61(15)
C9 C8 C7 107.7(2)
C9 C8 H8 126.2
C9 C8 Ti 73.14(16)
Ti C8 H8 119.9
C8 C9 H9 125.9
C8 C9 C10 108.3(2)
C8 C9 Ti 72.74(15)
C10 C9 H9 125.9
C10 C9 Ti 74.08(15)
Ti C9 H9 119.2
C6 C10 C9 108.0(2)
C6 C10 H10 126.0
C6 C10 Ti 72.74(14)
C9 C10 H10 126.0
C9 C10 Ti 71.89(15)
Ti C10 H10 121.1
C1 C11 C12 111.9(2)
C1 C11 C13 110.5(2)
C1 C11 P 96.12(14)
C12 C11 C13 109.43(19)
C12 C11 P 118.06(18)
C13 C11 P 110.21(16)
C11 C12 H12A 109.5
C11 C12 H12B 109.5
C11 C12 H12C 109.5
H12A C12 H12B 109.5
H12A C12 H12C 109.5
H12B C12 H12C 109.5
C11 C13 H13A 109.5
C11 C13 H13B 109.5
C11 C13 H13C 109.5
H13A C13 H13B 109.5
H13A C13 H13C 109.5
H13B C13 H13C 109.5
C15 C14 H14 105.7
C15 C14 C19 109.4(2)
C15 C14 P 112.51(15)
C19 C14 H14 105.7
C19 C14 P 116.94(16)
P C14 H14 105.7
C14 C15 H15A 109.8
C14 C15 H15B 109.8
H15A C15 H15B 108.2
C16 C15 C14 109.4(2)
C16 C15 H15A 109.8
C16 C15 H15B 109.8
C15 C16 H16A 109.3
C15 C16 H16B 109.3
H16A C16 H16B 108.0
C17 C16 C15 111.5(2)
C17 C16 H16A 109.3
C17 C16 H16B 109.3
C16 C17 H17A 109.4
C16 C17 H17B 109.4
C16 C17 C18 111.3(2)
H17A C17 H17B 108.0
C18 C17 H17A 109.4
C18 C17 H17B 109.4
C17 C18 H18A 109.5
C17 C18 H18B 109.5
C17 C18 C19 110.9(2)
H18A C18 H18B 108.1
C19 C18 H18A 109.5
C19 C18 H18B 109.5
C14 C19 H19A 109.8
C14 C19 H19B 109.8
C18 C19 C14 109.5(2)
C18 C19 H19A 109.8
C18 C19 H19B 109.8
H19A C19 H19B 108.2
C21 C20 H20 105.2
C21 C20 P 115.6(4)
C25 C20 H20 105.2
C25 C20 C21 110.1(5)
C25 C20 P 114.4(3)
P C20 H20 105.2
C20 C21 H21A 109.0
C20 C21 H21B 109.0
H21A C21 H21B 107.8
C22 C21 C20 112.7(4)
C22 C21 H21A 109.0
C22 C21 H21B 109.0
C21 C22 H22A 109.3
C21 C22 H22B 109.3
C21 C22 C23 111.5(4)
H22A C22 H22B 108.0
C23 C22 H22A 109.3
C23 C22 H22B 109.3
C22 C23 H23A 110.1
C22 C23 H23B 110.1
C22 C23 C24 107.9(6)
H23A C23 H23B 108.4
C24 C23 H23A 110.1
C24 C23 H23B 110.1
C23 C24 H24A 109.2
C23 C24 H24B 109.2
H24A C24 H24B 107.9
C25 C24 C23 112.0(6)
C25 C24 H24A 109.2
C25 C24 H24B 109.2
C20 C25 H25A 109.1
C20 C25 H25B 109.1
C24 C25 C20 112.4(5)
C24 C25 H25A 109.1
C24 C25 H25B 109.1
H25A C25 H25B 107.9
C31 C26 C27 120.9(2)
O C26 C27 118.4(2)
O C26 C31 120.7(2)
C26 C27 C32 121.1(2)
C28 C27 C26 118.2(3)
C28 C27 C32 120.6(3)
C27 C28 H28 119.2
C27 C28 C29 121.6(3)
C29 C28 H28 119.2
C28 C29 H29 120.4
C30 C29 C28 119.2(3)
C30 C29 H29 120.4
C29 C30 H30 119.0
C29 C30 C31 122.0(3)
C31 C30 H30 119.0
C26 C31 C33 122.5(2)
C30 C31 C26 118.2(2)
C30 C31 C33 119.3(2)
C27 C32 H32A 109.5
C27 C32 H32B 109.5
C27 C32 H32C 109.5
H32A C32 H32B 109.5
H32A C32 H32C 109.5
H32B C32 H32C 109.5
C31 C33 H33A 109.5
C31 C33 H33B 109.5
C31 C33 H33C 109.5
H33A C33 H33B 109.5
H33A C33 H33C 109.5
H33B C33 H33C 109.5
C26 O Ti 145.17(16)
C11 P Ti 87.40(8)
C14 P C11 108.51(10)
C14 P C20 111.2(2)
C14 P Ti 124.40(7)
C14 P C20A 100.8(4)
C20 P C11 106.7(2)
C20 P Ti 114.24(18)
C20A P C11 116.1(4)
C20A P Ti 119.5(4)
C1 Ti C2 35.13(8)
C1 Ti C3 57.31(9)
C1 Ti C4 57.72(9)
C1 Ti C5 34.22(9)
C1 Ti C6 117.79(9)
C1 Ti C10 151.52(9)
C1 Ti P 59.59(6)
C2 Ti C3 33.77(9)
C2 Ti C5 56.98(9)
C2 Ti C6 150.20(9)
C2 Ti C10 170.08(9)
C2 Ti P 71.64(6)
C3 Ti P 105.40(7)
C4 Ti C2 56.98(10)
C4 Ti C3 34.14(9)
C4 Ti C5 34.70(9)
C4 Ti C6 128.50(9)
C4 Ti C10 130.69(10)
C4 Ti P 117.30(7)
C5 Ti C3 56.72(9)
C5 Ti C6 109.04(9)
C5 Ti C10 132.90(9)
C5 Ti P 88.64(6)
C6 Ti C3 162.64(9)
C6 Ti C10 33.79(9)
C6 Ti P 82.55(6)
C7 Ti C1 98.64(8)
C7 Ti C2 132.65(8)
C7 Ti C3 128.61(9)
C7 Ti C4 94.60(9)
C7 Ti C5 77.94(9)
C7 Ti C6 34.13(9)
C7 Ti C8 34.41(9)
C7 Ti C9 56.81(9)
C7 Ti C10 56.47(8)
C7 Ti P 95.50(7)
C8 Ti C1 112.01(10)
C8 Ti C2 132.70(9)
C8 Ti C3 107.90(10)
C8 Ti C4 76.90(10)
C8 Ti C5 79.67(10)
C8 Ti C6 56.80(9)
C8 Ti C9 34.12(10)
C8 Ti C10 56.56(9)
C8 Ti P 129.84(7)
C9 Ti C1 145.67(10)
C9 Ti C2 150.31(9)
C9 Ti C3 116.55(10)
C9 Ti C4 97.51(10)
C9 Ti C5 111.92(10)
C9 Ti C6 56.56(9)
C9 Ti C10 34.03(10)
C9 Ti P 137.99(7)
C10 Ti C3 147.77(10)
C10 Ti P 105.50(7)
O Ti C1 122.14(8)
O Ti C2 88.08(8)
O Ti C3 81.49(8)
O Ti C4 108.82(8)
O Ti C5 138.19(8)
O Ti C6 112.33(8)
O Ti C7 139.12(8)
O Ti C8 118.76(9)
O Ti C9 86.54(9)
O Ti C10 83.23(8)
O Ti P 102.30(6)
P C20A H20A 104.8
C21A C20A P 116.3(9)
C21A C20A H20A 104.8
C25A C20A P 116.7(8)
C25A C20A H20A 104.8
C25A C20A C21A 108.2(10)
C20A C21A H21C 110.6
C20A C21A H21D 110.6
C20A C21A C22A 105.9(10)
H21C C21A H21D 108.7
C22A C21A H21C 110.6
C22A C21A H21D 110.6
C21A C22A H22C 110.1
C21A C22A H22D 110.1
H22C C22A H22D 108.5
C23A C22A C21A 107.8(9)
C23A C22A H22C 110.1
C23A C22A H22D 110.1
C22A C23A H23C 108.8
C22A C23A H23D 108.8
H23C C23A H23D 107.7
C24A C23A C22A 113.9(13)
C24A C23A H23C 108.8
C24A C23A H23D 108.8
C23A C24A H24C 110.2
C23A C24A H24D 110.2
C23A C24A C25A 107.5(15)
H24C C24A H24D 108.5
C25A C24A H24C 110.2
C25A C24A H24D 110.2
C20A C25A C24A 106.1(11)
C20A C25A H25C 110.5
C20A C25A H25D 110.5
C24A C25A H25C 110.5
C24A C25A H25D 110.5
H25C C25A H25D 108.7
C34 B C40 109.64(16)
C34 B C46 108.54(17)
C46 B C40 109.47(17)
C52 B C34 110.33(17)
C52 B C40 109.15(17)
C52 B C46 109.69(17)
C35 C34 B 120.22(18)
C39 C34 B 124.82(18)
C39 C34 C35 114.88(19)
C34 C35 H35 118.5
C36 C35 C34 123.0(2)
C36 C35 H35 118.5
C35 C36 H36 120.0
C37 C36 C35 120.0(2)
C37 C36 H36 120.0
C36 C37 H37 120.5
C38 C37 C36 119.0(2)
C38 C37 H37 120.5
C37 C38 H38 119.8
C37 C38 C39 120.3(2)
C39 C38 H38 119.8
C34 C39 H39 118.7
C38 C39 C34 122.7(2)
C38 C39 H39 118.7
C41 C40 B 124.03(18)
C45 C40 B 121.30(18)
C45 C40 C41 114.61(19)
C40 C41 H41 118.6
C42 C41 C40 122.8(2)
C42 C41 H41 118.6
C41 C42 H42 119.8
C41 C42 C43 120.4(2)
C43 C42 H42 119.8
C42 C43 H43 120.6
C44 C43 C42 118.7(2)
C44 C43 H43 120.6
C43 C44 H44 119.9
C43 C44 C45 120.1(2)
C45 C44 H44 119.9
C40 C45 H45 118.4
C44 C45 C40 123.2(2)
C44 C45 H45 118.4
C47 C46 B 123.8(2)
C47 C46 C51 115.3(2)
C51 C46 B 120.8(2)
C46 C47 H47 118.7
C48 C47 C46 122.7(2)
C48 C47 H47 118.7
C47 C48 H48 120.0
C49 C48 C47 120.0(2)
C49 C48 H48 120.0
C48 C49 H49 120.3
C48 C49 C50 119.3(2)
C50 C49 H49 120.3
C49 C50 H50 120.0
C49 C50 C51 120.1(3)
C51 C50 H50 120.0
C46 C51 H51 118.7
C50 C51 C46 122.6(2)
C50 C51 H51 118.7
C53 C52 B 120.43(19)
C57 C52 B 124.4(2)
C57 C52 C53 115.1(2)
C52 C53 H53 118.6
C54 C53 C52 122.7(2)
C54 C53 H53 118.6
C53 C54 H54 120.0
C55 C54 C53 120.1(3)
C55 C54 H54 120.0
C54 C55 H55 120.4
C56 C55 C54 119.2(2)
C56 C55 H55 120.4
C55 C56 H56 119.8
C55 C56 C57 120.3(3)
C57 C56 H56 119.8
C52 C57 C56 122.5(3)
C52 C57 H57 118.8
C56 C57 H57 118.8
H58A C58 H58B 107.5
Cl1 C58 H58A 108.5
Cl1 C58 H58B 108.5
Cl1 C58 Cl2 114.9(3)
Cl2 C58 H58A 108.5
Cl2 C58 H58B 108.5

loop_
_geom_bond_atom_site_label_1
_geom_bond_atom_site_label_2
_geom_bond_distance
C1 C2 1.435(3)
C1 C5 1.401(4)
C1 C11 1.520(3)
C1 Ti 2.377(2)
C2 H2 0.9500
C2 C3 1.392(4)
C2 Ti 2.379(2)
C3 H3 0.9500
C3 C4 1.407(4)
C3 Ti 2.414(2)
C4 H4 0.9500
C4 C5 1.421(4)
C4 Ti 2.378(2)
C5 H5 0.9500
C5 Ti 2.387(2)
C6 H6 0.9500
C6 C7 1.397(4)
C6 C10 1.394(4)
C6 Ti 2.394(2)
C7 H7 0.9500
C7 C8 1.401(4)
C7 Ti 2.366(2)
C8 H8 0.9500
C8 C9 1.393(4)
C8 Ti 2.371(3)
C9 H9 0.9500
C9 C10 1.399(4)
C9 Ti 2.376(3)
C10 H10 0.9500
C10 Ti 2.404(2)
C11 C12 1.533(3)
C11 C13 1.538(3)
C11 P 1.887(2)
C12 H12A 0.9800
C12 H12B 0.9800
C12 H12C 0.9800
C13 H13A 0.9800
C13 H13B 0.9800
C13 H13C 0.9800
C14 H14 1.0000
C14 C15 1.538(3)
C14 C19 1.544(3)
C14 P 1.856(2)
C15 H15A 0.9900
C15 H15B 0.9900
C15 C16 1.536(3)
C16 H16A 0.9900
C16 H16B 0.9900
C16 C17 1.519(4)
C17 H17A 0.9900
C17 H17B 0.9900
C17 C18 1.525(5)
C18 H18A 0.9900
C18 H18B 0.9900
C18 C19 1.533(3)
C19 H19A 0.9900
C19 H19B 0.9900
C20 H20 1.0000
C20 C21 1.553(7)
C20 C25 1.530(6)
C20 P 1.877(5)
C21 H21A 0.9900
C21 H21B 0.9900
C21 C22 1.501(6)
C22 H22A 0.9900
C22 H22B 0.9900
C22 C23 1.531(7)
C23 H23A 0.9900
C23 H23B 0.9900
C23 C24 1.561(11)
C24 H24A 0.9900
C24 H24B 0.9900
C24 C25 1.486(11)
C25 H25A 0.9900
C25 H25B 0.9900
C26 C27 1.410(4)
C26 C31 1.405(3)
C26 O 1.361(3)
C27 C28 1.387(4)
C27 C32 1.502(4)
C28 H28 0.9500
C28 C29 1.390(4)
C29 H29 0.9500
C29 C30 1.374(4)
C30 H30 0.9500
C30 C31 1.390(4)
C31 C33 1.496(4)
C32 H32A 0.9800
C32 H32B 0.9800
C32 H32C 0.9800
C33 H33A 0.9800
C33 H33B 0.9800
C33 H33C 0.9800
O Ti 1.8654(16)
P Ti 2.7137(7)
P C20A 1.865(14)
C20A H20A 1.0000
C20A C21A 1.522(17)
C20A C25A 1.522(16)
C21A H21C 0.9900
C21A H21D 0.9900
C21A C22A 1.590(15)
C22A H22C 0.9900
C22A H22D 0.9900
C22A C23A 1.503(16)
C23A H23C 0.9900
C23A H23D 0.9900
C23A C24A 1.48(2)
C24A H24C 0.9900
C24A H24D 0.9900
C24A C25A 1.64(2)
C25A H25C 0.9900
C25A H25D 0.9900
B C34 1.644(3)
B C40 1.654(3)
B C46 1.644(3)
B C52 1.642(3)
C34 C35 1.408(3)
C34 C39 1.403(3)
C35 H35 0.9500
C35 C36 1.390(3)
C36 H36 0.9500
C36 C37 1.386(3)
C37 H37 0.9500
C37 C38 1.383(3)
C38 H38 0.9500
C38 C39 1.393(3)
C39 H39 0.9500
C40 C41 1.411(3)
C40 C45 1.402(3)
C41 H41 0.9500
C41 C42 1.387(3)
C42 H42 0.9500
C42 C43 1.388(3)
C43 H43 0.9500
C43 C44 1.382(3)
C44 H44 0.9500
C44 C45 1.392(3)
C45 H45 0.9500
C46 C47 1.395(3)
C46 C51 1.403(3)
C47 H47 0.9500
C47 C48 1.394(3)
C48 H48 0.9500
C48 C49 1.378(4)
C49 H49 0.9500
C49 C50 1.379(4)
C50 H50 0.9500
C50 C51 1.388(4)
C51 H51 0.9500
C52 C53 1.412(3)
C52 C57 1.399(3)
C53 H53 0.9500
C53 C54 1.391(3)
C54 H54 0.9500
C54 C55 1.381(4)
C55 H55 0.9500
C55 C56 1.380(4)
C56 H56 0.9500
C56 C57 1.399(3)
C57 H57 0.9500
C58 H58A 0.9900
C58 H58B 0.9900
C58 Cl1 1.706(5)
C58 Cl2 1.739(4)

loop_
_geom_torsion_atom_site_label_1
_geom_torsion_atom_site_label_2
_geom_torsion_atom_site_label_3
_geom_torsion_atom_site_label_4
_geom_torsion
C1 C2 C3 C4 2.3(3)
C1 C2 C3 Ti 64.83(15)
C1 C11 P C14 145.69(14)
C1 C11 P C20 -94.4(2)
C1 C11 P Ti 20.16(13)
C1 C11 P C20A -101.7(5)
C2 C1 C5 C4 -1.7(3)
C2 C1 C5 Ti -65.35(15)
C2 C1 C11 C12 -66.1(3)
C2 C1 C11 C13 171.7(2)
C2 C1 C11 P 57.4(2)
C2 C3 C4 C5 -3.3(3)
C2 C3 C4 Ti 62.68(16)
C3 C4 C5 C1 3.1(3)
C3 C4 C5 Ti 66.88(16)
C5 C1 C2 C3 -0.3(3)
C5 C1 C2 Ti 65.88(15)
C5 C1 C11 C12 127.5(2)
C5 C1 C11 C13 5.4(3)
C5 C1 C11 P -108.9(2)
C6 C7 C8 C9 1.0(3)
C6 C7 C8 Ti 66.24(17)
C7 C6 C10 C9 -0.4(3)
C7 C6 C10 Ti -64.04(17)
C7 C8 C9 C10 -1.2(3)
C7 C8 C9 Ti 64.88(18)
C8 C9 C10 C6 1.0(3)
C8 C9 C10 Ti 65.22(19)
C10 C6 C7 C8 -0.4(3)
C10 C6 C7 Ti 65.13(17)
C11 C1 C2 C3 -169.1(2)
C11 C1 C2 Ti -102.9(2)
C11 C1 C5 C4 166.6(2)
C11 C1 C5 Ti 102.9(2)
C11 P C20A C21A -37.8(11)
C11 P C20A C25A 91.8(10)
C12 C11 P C14 -95.5(2)
C12 C11 P C20 24.4(3)
C12 C11 P Ti 138.96(19)
C12 C11 P C20A 17.2(5)
C13 C11 P C14 31.2(2)
C13 C11 P C20 151.1(2)
C13 C11 P Ti -94.31(16)
C13 C11 P C20A 143.9(5)
C14 C15 C16 C17 57.4(3)
C14 P C20A C21A 79.2(9)
C14 P C20A C25A -151.2(9)
C15 C14 C19 C18 60.2(3)
C15 C14 P C11 -173.86(17)
C15 C14 P C20 69.1(2)
C15 C14 P Ti -73.99(18)
C15 C14 P C20A 63.7(5)
C15 C16 C17 C18 -55.5(3)
C16 C17 C18 C19 55.7(3)
C17 C18 C19 C14 -58.0(3)
C19 C14 C15 C16 -59.5(3)
C19 C14 P C11 58.2(2)
C19 C14 P C20 -58.8(3)
C19 C14 P Ti 158.08(15)
C19 C14 P C20A -64.3(5)
C20 C21 C22 C23 56.5(9)
C21 C20 C25 C24 52.5(8)
C21 C20 P C11 -86.0(5)
C21 C20 P C14 32.2(5)
C21 C20 P Ti 179.3(4)
C21 C22 C23 C24 -57.5(9)
C22 C23 C24 C25 58.3(9)
C23 C24 C25 C20 -57.2(9)
C25 C20 C21 C22 -52.1(8)
C25 C20 P C11 144.5(4)
C25 C20 P C14 -97.4(4)
C25 C20 P Ti 49.8(5)
C26 C27 C28 C29 0.6(6)
C26 O Ti C1 175.2(2)
C26 O Ti C2 166.1(3)
C26 O Ti C3 132.8(3)
C26 O Ti C4 112.1(3)
C26 O Ti C5 134.9(3)
C26 O Ti C6 -36.3(3)
C26 O Ti C7 -9.5(3)
C26 O Ti C8 27.0(3)
C26 O Ti C9 15.3(3)
C26 O Ti C10 -18.7(3)
C26 O Ti P -123.2(3)
C27 C26 C31 C30 -0.2(4)
C27 C26 C31 C33 -179.4(3)
C27 C26 O Ti -97.9(3)
C27 C28 C29 C30 -0.7(6)
C28 C29 C30 C31 0.3(6)
C29 C30 C31 C26 0.1(5)
C29 C30 C31 C33 179.4(3)
C31 C26 C27 C28 -0.2(5)
C31 C26 C27 C32 179.6(3)
C31 C26 O Ti 83.2(4)
C32 C27 C28 C29 -179.2(4)
O C26 C27 C28 -179.0(3)
O C26 C27 C32 0.8(5)
O C26 C31 C30 178.6(2)
O C26 C31 C33 -0.6(4)
P C14 C15 C16 168.71(17)
P C14 C19 C18 -170.4(2)
P C20 C21 C22 176.3(4)
P C20 C25 C24 -175.3(5)
P C20A C21A C22A -157.9(7)
P C20A C25A C24A 159.7(10)
Ti C1 C2 C3 -66.22(16)
Ti C1 C5 C4 63.65(17)
Ti C1 C11 C12 -148.33(16)
Ti C1 C11 C13 89.50(19)
Ti C1 C11 P -24.76(16)
Ti C2 C3 C4 -62.57(17)
Ti C3 C4 C5 -65.97(16)
Ti C4 C5 C1 -63.78(16)
Ti C6 C7 C8 -65.53(18)
Ti C6 C10 C9 63.69(18)
Ti C7 C8 C9 -65.24(19)
Ti C8 C9 C10 -66.11(19)
Ti C9 C10 C6 -64.24(18)
Ti P C20A C21A -140.5(8)
Ti P C20A C25A -10.9(11)
C20A C21A C22A C23A -62.0(14)
C21A C20A C25A C24A -67.0(14)
C21A C22A C23A C24A 60.4(17)
C22A C23A C24A C25A -58.6(17)
C23A C24A C25A C20A 59.9(16)
C25A C20A C21A C22A 68.5(13)
B C34 C35 C36 172.2(2)
B C34 C39 C38 -173.4(2)
B C40 C41 C42 177.8(2)
B C40 C45 C44 -178.0(2)
B C46 C47 C48 -178.8(2)
B C46 C51 C50 178.9(2)
B C52 C53 C54 -175.2(2)
B C52 C57 C56 175.2(2)
C34 B C40 C41 33.3(3)
C34 B C40 C45 -149.67(19)
C34 B C46 C47 -139.7(2)
C34 B C46 C51 42.7(3)
C34 B C52 C53 68.0(2)
C34 B C52 C57 -109.6(2)
C34 C35 C36 C37 2.6(4)
C35 C34 C39 C38 3.4(3)
C35 C36 C37 C38 1.0(4)
C36 C37 C38 C39 -2.3(3)
C37 C38 C39 C34 0.0(3)
C39 C34 C35 C36 -4.7(3)
C40 B C34 C35 -70.0(2)
C40 B C34 C39 106.6(2)
C40 B C46 C47 -20.1(3)
C40 B C46 C51 162.37(19)
C40 B C52 C53 -52.6(3)
C40 B C52 C57 129.9(2)
C40 C41 C42 C43 0.5(3)
C41 C40 C45 C44 -0.8(3)
C41 C42 C43 C44 -1.6(3)
C42 C43 C44 C45 1.5(3)
C43 C44 C45 C40 -0.3(3)
C45 C40 C41 C42 0.6(3)
C46 B C34 C35 49.6(2)
C46 B C34 C39 -133.9(2)
C46 B C40 C41 -85.6(2)
C46 B C40 C45 91.4(2)
C46 B C52 C53 -172.52(18)
C46 B C52 C57 9.9(3)
C46 C47 C48 C49 0.3(4)
C47 C46 C51 C50 1.1(3)
C47 C48 C49 C50 0.8(4)
C48 C49 C50 C51 -0.8(4)
C49 C50 C51 C46 -0.1(4)
C51 C46 C47 C48 -1.2(3)
C52 B C34 C35 169.77(19)
C52 B C34 C39 -13.7(3)
C52 B C40 C41 154.3(2)
C52 B C40 C45 -28.7(3)
C52 B C46 C47 99.7(2)
C52 B C46 C51 -77.9(2)
C52 C53 C54 C55 -0.5(3)
C53 C52 C57 C56 -2.4(3)
C53 C54 C55 C56 -1.8(3)
C54 C55 C56 C57 2.0(4)
C55 C56 C57 C52 0.2(4)
C57 C52 C53 C54 2.6(3)

loop_
_smtbx_masks_void_nr
_smtbx_masks_void_average_x
_smtbx_masks_void_average_y
_smtbx_masks_void_average_z
_smtbx_masks_void_volume
_smtbx_masks_void_count_electrons
1 0.500 0.500 0.500 196.0 51.4
